data_7245420
loop_
_publ_author_name
'Zheng, Yuting'
'Jiang, Shu'
'Liu, Ming'
'Yu, Zhixin'
'Ma, Yanping'
'Solan, Gregory A.'
'Zhang, Wenjuan'
'Liang, Tongling'
'Sun, Wen-Hua'

_publ_section_title
;
 High molecular weight PE elastomers through 4,4-difluorobenzhydryl
 substitution in symmetrical \a-diimino-nickel ethylene polymerization
 catalysts
;
_journal_issue 37
_journal_name_full 'RSC Advances'
_journal_page_first 24037
_journal_page_last 24049
_journal_paper_doi 10.1039/D2RA04321A
_journal_volume 12
_journal_year 2022
_chemical_formula_moiety '2(Br2 C46 F4 N2 Ni)'
_chemical_formula_sum 'C92 H81.01 Br4 F8 N4 Ni2'
_chemical_formula_weight 1831.67
_space_group_crystal_system triclinic
_space_group_IT_number 2
_space_group_name_Hall '-P 1'
_space_group_name_H-M_alt 'P -1'
_atom_sites_solution_primary dual
_audit_creation_date 2021-09-23
_audit_creation_method
;
Olex2 1.3
(compiled 2020.11.12 svn.r5f609507 for OlexSys, GUI svn.r6272)
;
_audit_update_record
;
2022-03-24 deposited with the CCDC.	2022-08-17 downloaded from the CCDC.
;
_cell_angle_alpha 78.343(4)
_cell_angle_beta 78.089(5)
_cell_angle_gamma 78.104(6)
_cell_formula_units_Z 2
_cell_length_a 15.1623(12)
_cell_length_b 15.6426(9)
_cell_length_c 18.6622(9)
_cell_measurement_reflns_used 8952
_cell_measurement_temperature 170.00(13)
_cell_measurement_theta_max 62.4550
_cell_measurement_theta_min 2.9240
_cell_volume 4178.7(5)
_computing_cell_refinement 'CrysAlisPro 1.171.40.67a (Rigaku OD, 2019)'
_computing_data_collection 'CrysAlisPro 1.171.40.67a (Rigaku OD, 2019)'
_computing_data_reduction 'CrysAlisPro 1.171.40.67a (Rigaku OD, 2019)'
_computing_molecular_graphics 'Olex2 1.3 (Dolomanov et al., 2009)'
_computing_publication_material 'Olex2 1.3 (Dolomanov et al., 2009)'
_computing_structure_refinement 'SHELXL 2018/3 (Sheldrick, 2015)'
_computing_structure_solution 'SHELXT 2018/2 (Sheldrick, 2018)'
_diffrn_ambient_environment N~2~
_diffrn_ambient_temperature 170.00(13)
_diffrn_detector 'Hybrid Pixel Array Detector'
_diffrn_detector_area_resol_mean 10.0000
_diffrn_detector_type HyPix
_diffrn_measured_fraction_theta_full 0.999
_diffrn_measured_fraction_theta_max 0.999
_diffrn_measurement_details
;
List of Runs (angles in degrees, time in seconds):

  # Type    Start    End  Width  t~exp~   \w     \q     \k     \f   Frames
#--------------------------------------------------------------------------
  1  \w     26.00 114.00   0.50    1.50    --   47.45  78.00 -29.00  176
  2  \w     80.00 160.00   0.50    6.50    --  103.25  78.00 -29.00  160
  3  \w     98.00 167.00   0.50    6.50    --  103.25  45.00 -60.00  138
  4  \w     87.00 169.00   0.50    6.50    --  103.25  61.00 -90.00  164
  5  \w     88.00 168.00   0.50    6.50    --  103.25  61.00-120.00  160
  6  \w     81.00 120.00   0.50    6.50    --  103.25 125.00  60.00   78
  7  \w     49.00  74.00   0.50    6.50    --  103.25 -61.00 -30.00   50
  8  \w     32.00  75.00   0.50    6.50    --  103.25 -61.00   0.00   86
  9  \w     20.00  95.00   0.50    1.50    --   47.45-125.00  90.00  150
 10  \w     56.00  90.00   0.50    6.50    --  103.25 -94.00 150.00   68
 11  \w     48.00  74.00   0.50    6.50    --  103.25-125.00 120.00   52
 12  \w     31.00  84.00   0.50    6.50    --  103.25 -94.00  90.00  106
 13  \w    -27.00  26.00   0.50    1.50    --   47.45 -19.00-150.00  106
 14  \w    -11.00  57.00   0.50    1.50    --   47.45 -78.00-154.00  136
 15  \w     34.00 113.00   0.50    6.50    --  103.25 -78.00-154.00  158
 16  \w     31.00 104.00   0.50    6.50    --  103.25 -94.00-180.00  146
 17  \w    -22.00  15.00   0.50    1.50    --  -47.45  19.00 -90.00   74
 18  \w    -60.00   2.00   0.50    1.50    --  -47.45  78.00 -29.00  124
 19  \w    -53.00 -28.00   0.50    6.50    --  -99.00 125.00 120.00   50
 20  \w    -73.00 -27.00   0.50    6.50    --  -99.00 125.00   0.00   92
 21  \w    -81.00 -33.00   0.50    6.50    --  -99.00  78.00 -29.00   96
 22  \w   -112.00 -68.00   0.50    6.50    --  -99.00 125.00  30.00   88
 23  \w   -110.00 -84.00   0.50    6.50    --  -99.00 125.00   0.00   52
 24  \w   -111.00 -31.00   0.50    6.50    --  -99.00 125.00 -60.00  160
 25  \w   -110.00 -79.00   0.50    6.50    --  -99.00 125.00-120.00   62
 26  \w   -125.00 -98.00   0.50    6.50    --  -99.00 144.00-109.28   54
 27  \w   -106.00 -30.00   0.50    6.50    --  -99.00 125.00 -30.00  152
 28  \w   -108.00 -74.00   0.50    6.50    --  -99.00 125.00 120.00   68
 29  \w    -86.00 -26.00   0.50    6.50    --  -99.00 144.00 158.87  120
 30  \w   -109.00 -28.00   0.50    6.50    --  -99.00 116.00 103.30  162
 31  \w   -125.00 -96.00   0.50    6.50    --  -99.00 144.00 158.87   58
 32  \w   -111.00 -85.00   0.50    6.50    --  -99.00 -53.00  99.64   52
 33  \w   -109.00 -80.00   0.50    1.50    --  -47.45-125.00  30.00   58
 34  \w   -119.00 -74.00   0.50    1.50    --  -47.45-125.00 -60.00   90
 35  \w   -105.00 -39.00   0.50    1.50    --  -47.45 -78.00-154.00  132
 36  \w   -139.00 -83.00   0.50    6.50    --  -99.00 -78.00-154.00  112
 37  \w   -161.00 -82.00   0.50    6.50    --  -99.00 -64.00  81.69  158
 38  \w   -165.00-123.00   0.50    6.50    --  -99.00 -53.00  99.64   84
;
_diffrn_measurement_device 'four-circle diffractometer'
_diffrn_measurement_device_type 'XtaLAB Synergy R, HyPix'
_diffrn_measurement_method '\w scans'
_diffrn_orient_matrix_type 'CrysAlisPro convention (1999,Acta A55,543-557)'
_diffrn_orient_matrix_UB_11 -0.1027948000
_diffrn_orient_matrix_UB_12 0.0027266000
_diffrn_orient_matrix_UB_13 0.0028350000
_diffrn_orient_matrix_UB_21 -0.0029876000
_diffrn_orient_matrix_UB_22 -0.0675545000
_diffrn_orient_matrix_UB_23 0.0726729000
_diffrn_orient_matrix_UB_31 -0.0231143000
_diffrn_orient_matrix_UB_32 0.0764709000
_diffrn_orient_matrix_UB_33 0.0450716000
_diffrn_radiation_monochromator mirror
_diffrn_radiation_probe x-ray
_diffrn_radiation_type 'Cu K\a'
_diffrn_radiation_wavelength 1.54184
_diffrn_reflns_av_R_equivalents 0.1001
_diffrn_reflns_av_unetI/netI 0.0840
_diffrn_reflns_Laue_measured_fraction_full 0.999
_diffrn_reflns_Laue_measured_fraction_max 0.999
_diffrn_reflns_limit_h_max 18
_diffrn_reflns_limit_h_min -18
_diffrn_reflns_limit_k_max 18
_diffrn_reflns_limit_k_min -18
_diffrn_reflns_limit_l_max 22
_diffrn_reflns_limit_l_min -22
_diffrn_reflns_number 55023
_diffrn_reflns_point_group_measured_fraction_full 0.999
_diffrn_reflns_point_group_measured_fraction_max 0.999
_diffrn_reflns_theta_full 66.600
_diffrn_reflns_theta_max 66.600
_diffrn_reflns_theta_min 2.454
_diffrn_source 'Rotating-anode X-ray tube'
_diffrn_source_type 'PhotonJet R (Cu) X-ray Source'
_exptl_absorpt_coefficient_mu 3.337
_exptl_absorpt_correction_T_max 1.00000
_exptl_absorpt_correction_T_min 0.76743
_exptl_absorpt_correction_type multi-scan
_exptl_absorpt_process_details
;
CrysAlisPro 1.171.40.67a (Rigaku Oxford Diffraction, 2019)
Empirical absorption correction using spherical harmonics,
 implemented in SCALE3 ABSPACK scaling algorithm.
;
_exptl_crystal_colour orange
_exptl_crystal_colour_primary orange
_exptl_crystal_density_diffrn 1.456
_exptl_crystal_description block
_exptl_crystal_F_000 1858
_exptl_crystal_size_max 0.1
_exptl_crystal_size_mid 0.05
_exptl_crystal_size_min 0.02
_refine_diff_density_max 2.883
_refine_diff_density_min -0.965
_refine_diff_density_rms 0.217
_refine_ls_extinction_method none
_refine_ls_goodness_of_fit_ref 1.344
_refine_ls_hydrogen_treatment undef
_refine_ls_matrix_type full
_refine_ls_number_parameters 1200
_refine_ls_number_reflns 14739
_refine_ls_number_restraints 1068
_refine_ls_restrained_S_all 1.314
_refine_ls_R_factor_all 0.1802
_refine_ls_R_factor_gt 0.1352
_refine_ls_shift/su_max 0.000
_refine_ls_shift/su_mean 0.000
_refine_ls_structure_factor_coef Fsqd
_refine_ls_weighting_details 'w=1/[\s^2^(Fo^2^)+(0.2000P)^2^] where P=(Fo^2^+2Fc^2^)/3'
_refine_ls_weighting_scheme calc
_refine_ls_wR_factor_gt 0.3446
_refine_ls_wR_factor_ref 0.3816
_reflns_Friedel_coverage 0.000
_reflns_number_gt 8882
_reflns_number_total 14739
_reflns_threshold_expression 'I > 2\s(I)'
_cod_data_source_file d2ra04321a2.cif
_cod_data_source_block Ni5
_cod_database_code 7245420
_shelx_shelxl_version_number 2018/3
_chemical_oxdiff_usercomment 'C H N F Ni Br'
_shelx_space_group_comment
;
The symmetry employed for this shelxl refinement is uniquely defined
by the following loop, which should always be used as a source of
symmetry information in preference to the above space-group names.
They are only intended as comments.
;
_reflns_odcompleteness_completeness 99.87
_reflns_odcompleteness_iscentric 1
_reflns_odcompleteness_theta 66.97
_olex2_refinement_description
;
1. Restrained distances
 C60-C65 = C64-C63 = C62-C61
 1.39 with sigma of 0.01
 C66-C71 = C67-C68 = C70-C69
 1.39 with sigma of 0.01
2. Uiso/Uaniso restraints and constraints
C57 \\sim C51 \\sim C56 \\sim C58 \\sim C55 \\sim C52 \\sim C53 \\sim C54 \\sim
C99 \\sim C109 \\sim C103 \\sim C93 \\sim C98 \\sim C102 \\sim C111 \\sim C110:
within 1.7A with sigma of 0.02 and sigma for terminal atoms of 0.04 within 1.7A
F9 \\sim C01W \\sim C020 \\sim C87 \\sim C91 \\sim C92 \\sim C89 \\sim C90
\\sim C105 \\sim C104 \\sim C81 \\sim C82 \\sim C86 \\sim C80 \\sim C95 \\sim
C106 \\sim C107 \\sim C108 \\sim F5 \\sim C94 \\sim C97 \\sim F10 \\sim C96
\\sim C83 \\sim C84 \\sim C85 \\sim F6 \\sim C88 \\sim C100 \\sim C101: within
1.7A with sigma of 0.02 and sigma for terminal atoms of 0.04 within 1.7A
F8 \\sim C62 \\sim C63 \\sim C60 \\sim C69 \\sim C65 \\sim C67 \\sim F7 \\sim
C64 \\sim C70 \\sim C68 \\sim C66 \\sim C71 \\sim C59 \\sim C61: within 1.7A
with sigma of 0.02 and sigma for terminal atoms of 0.04 within 1.7A
Uanis(C57) \\sim Ueq, Uanis(C51) \\sim Ueq, Uanis(C56) \\sim Ueq, Uanis(C58)
\\sim Ueq, Uanis(C55) \\sim Ueq, Uanis(C52) \\sim Ueq, Uanis(C53) \\sim Ueq,
Uanis(C54) \\sim Ueq, Uanis(C99) \\sim Ueq, Uanis(C109) \\sim Ueq, Uanis(C103)
\\sim Ueq, Uanis(C93) \\sim Ueq, Uanis(C98) \\sim Ueq, Uanis(C102) \\sim Ueq,
Uanis(C111) \\sim Ueq, Uanis(C110) \\sim Ueq: with sigma of 0.01 and sigma for
terminal atoms of 0.02
Uanis(F9) \\sim Ueq, Uanis(C01W) \\sim Ueq, Uanis(C020) \\sim Ueq, Uanis(C87)
\\sim Ueq, Uanis(C91) \\sim Ueq, Uanis(C92) \\sim Ueq, Uanis(C89) \\sim Ueq,
Uanis(C90) \\sim Ueq, Uanis(C105) \\sim Ueq, Uanis(C104) \\sim Ueq, Uanis(C94)
\\sim Ueq, Uanis(C97) \\sim Ueq, Uanis(C96) \\sim Ueq, Uanis(C81) \\sim Ueq,
Uanis(C82) \\sim Ueq, Uanis(C83) \\sim Ueq, Uanis(C84) \\sim Ueq, Uanis(C85)
\\sim Ueq, Uanis(C86) \\sim Ueq, Uanis(C80) \\sim Ueq, Uanis(C95) \\sim Ueq,
Uanis(C106) \\sim Ueq, Uanis(C107) \\sim Ueq, Uanis(C108) \\sim Ueq, Uanis(F5)
\\sim Ueq, Uanis(F10) \\sim Ueq, Uanis(F6) \\sim Ueq, Uanis(C88) \\sim Ueq,
Uanis(C100) \\sim Ueq, Uanis(C101) \\sim Ueq: with sigma of 0.01 and sigma for
terminal atoms of 0.02
Uanis(F8) \\sim Ueq, Uanis(C62) \\sim Ueq, Uanis(C63) \\sim Ueq, Uanis(C60)
\\sim Ueq, Uanis(C69) \\sim Ueq, Uanis(C65) \\sim Ueq, Uanis(C67) \\sim Ueq,
Uanis(F7) \\sim Ueq, Uanis(C64) \\sim Ueq, Uanis(C70) \\sim Ueq, Uanis(C68)
\\sim Ueq, Uanis(C66) \\sim Ueq, Uanis(C71) \\sim Ueq, Uanis(C61) \\sim Ueq,
Uanis(C59) \\sim Ueq: with sigma of 0.01 and sigma for terminal atoms of 0.02
3. Others
 Sof(C99)=Sof(C109)=Sof(C103)=Sof(C93)=Sof(C98)=Sof(C102)=Sof(C111)=Sof(C110)=
 1-FVAR(1)
 Sof(C57)=Sof(C51)=Sof(C56)=Sof(C58)=Sof(C55)=Sof(C52)=Sof(C53)=Sof(C54)=FVAR(1)
 Sof(C81)=Sof(C82)=Sof(C83)=Sof(C84)=Sof(C85)=Sof(F6)=Sof(C86)=Sof(C80)=
 Sof(C95)=Sof(C100)=Sof(C106)=Sof(C101)=Sof(C107)=Sof(C108)=Sof(F5)=1-FVAR(2)
 Sof(F9)=Sof(C01W)=Sof(C020)=Sof(C87)=Sof(C91)=Sof(C92)=Sof(C88)=Sof(C89)=
 Sof(C90)=Sof(C105)=Sof(C104)=Sof(C94)=Sof(C97)=Sof(F10)=Sof(C96)=FVAR(2)
;
_olex2_submission_special_instructions 'No special instructions were received'
_oxdiff_exptl_absorpt_empirical_details
;
Empirical correction (ABSPACK) includes:
- Absorption correction using spherical harmonics
- Frame scaling
;
_oxdiff_exptl_absorpt_empirical_full_max 1.752
_oxdiff_exptl_absorpt_empirical_full_min 0.655

loop_
_space_group_symop_operation_xyz
'x, y, z'
'-x, -y, -z'

loop_
_atom_site_label
_atom_site_type_symbol
_atom_site_fract_x
_atom_site_fract_y
_atom_site_fract_z
_atom_site_U_iso_or_equiv
_atom_site_adp_type
_atom_site_occupancy
_atom_site_site_symmetry_order
_atom_site_calc_flag
_atom_site_refinement_flags_posn
_atom_site_refinement_flags_adp
_atom_site_refinement_flags_occupancy
_atom_site_disorder_assembly
_atom_site_disorder_group
Br3 Br 0.57157(9) -0.32738(8) 0.55842(6) 0.0697(4) Uani 1 1 d . . . . .
Br4 Br 0.79771(9) -0.43317(8) 0.42622(7) 0.0735(4) Uani 1 1 d . . . . .
Br1 Br 0.32637(11) 0.93314(8) 0.42576(7) 0.0818(4) Uani 1 1 d . . . . .
Ni2 Ni 0.72098(12) -0.31988(10) 0.49331(9) 0.0567(5) Uani 1 1 d . . . . .
Br2 Br 0.08484(11) 0.86084(15) 0.45054(9) 0.1112(6) Uani 1 1 d . . . . .
Ni1 Ni 0.23571(13) 0.82288(10) 0.46821(9) 0.0605(5) Uani 1 1 d . . . . .
F1 F 0.6538(6) 0.8051(5) -0.0422(5) 0.100(2) Uani 1 1 d . . . . .
N2 N 0.2516(6) 0.7631(4) 0.5724(4) 0.0505(18) Uani 1 1 d . . . . .
N3 N 0.7922(6) -0.2826(5) 0.5575(4) 0.057(2) Uani 1 1 d . . . . .
F4 F -0.1380(7) 0.6910(6) 1.0359(5) 0.110(3) Uani 1 1 d . . . . .
N1 N 0.3080(6) 0.7059(5) 0.4451(4) 0.0542(19) Uani 1 1 d . . . . .
N4 N 0.7378(6) -0.1987(5) 0.4350(4) 0.060(2) Uani 1 1 d . . . . .
C31 C 0.0827(7) 0.8226(6) 0.7348(5) 0.054(2) Uani 1 1 d . . . . .
C30 C 0.1287(7) 0.8711(6) 0.7646(5) 0.054(2) Uani 1 1 d . . . . .
C11 C 0.4236(7) 0.6876(6) 0.3357(5) 0.055(2) Uani 1 1 d . . . . .
C10 C 0.4503(8) 0.6614(6) 0.2648(5) 0.057(2) Uani 1 1 d . . . . .
F2 F 0.5535(10) 0.2355(5) 0.1685(5) 0.135(4) Uani 1 1 d . . . . .
C5 C 0.3366(7) 0.6795(6) 0.3747(6) 0.056(2) Uani 1 1 d . . . . .
C49 C 0.8121(7) -0.2028(6) 0.5333(6) 0.056(2) Uani 1 1 d . . . . .
F3 F -0.1052(9) 1.2622(6) 0.7828(6) 0.141(4) Uani 1 1 d . . . . .
C26 C 0.2111(7) 0.7993(6) 0.6375(5) 0.049(2) Uani 1 1 d . . . . .
C9 C 0.3883(7) 0.6289(6) 0.2355(5) 0.053(2) Uani 1 1 d . . . . .
C73 C 0.6154(8) -0.1083(6) 0.3729(6) 0.058(2) Uani 1 1 d . . . . .
C29 C 0.2159(7) 0.8839(6) 0.7302(5) 0.053(2) Uani 1 1 d . . . . .
C32 C 0.1224(7) 0.7847(6) 0.6716(5) 0.052(2) Uani 1 1 d . . . . .
C4 C 0.2982(7) 0.6842(6) 0.5761(5) 0.051(2) Uani 1 1 d . . . . .
C27 C 0.2594(7) 0.8474(6) 0.6674(5) 0.054(2) Uani 1 1 d . . . . .
C75 C 0.5756(8) -0.0775(7) 0.3067(6) 0.064(3) Uani 1 1 d . . . . .
F8 F 1.2846(8) -0.4961(9) 0.7986(7) 0.151(4) Uani 1 1 d . U . . .
C3 C 0.3328(7) 0.6531(6) 0.5029(5) 0.051(2) Uani 1 1 d . . . . .
C13 C 0.4174(8) 0.5990(6) 0.1588(5) 0.056(2) Uani 1 1 d . . . . .
C25 C 0.4467(8) 0.7375(7) 0.0699(6) 0.061(3) Uani 1 1 d . . . . .
C34 C 0.0861(7) 0.9113(7) 0.8350(5) 0.055(2) Uani 1 1 d . . . . .
C20 C 0.4825(8) 0.6530(6) 0.1059(5) 0.058(3) Uani 1 1 d . . . . .
C14 C 0.4518(8) 0.5004(6) 0.1642(5) 0.057(2) Uani 1 1 d . . . . .
C8 C 0.3040(8) 0.6197(7) 0.2764(6) 0.061(3) Uani 1 1 d . . . . .
C50 C 0.7843(7) -0.1569(6) 0.4598(6) 0.058(2) Uani 1 1 d . . . . .
C72 C 0.7004(8) -0.1612(6) 0.3666(5) 0.059(2) Uani 1 1 d . . . . .
C6 C 0.2758(7) 0.6451(7) 0.3443(6) 0.057(2) Uani 1 1 d . . . . .
C2 C 0.3197(9) 0.6236(7) 0.6450(6) 0.070(3) Uani 1 1 d . . . . .
C35 C 0.0228(8) 0.8540(7) 0.8899(5) 0.061(3) Uani 1 1 d . . . . .
C1 C 0.3921(8) 0.5642(6) 0.5014(6) 0.060(3) Uani 1 1 d . . . . .
F9 F 0.1915(16) 0.0454(17) 0.2469(11) 0.108(6) Uani 0.553(15) 1 d . U P A 1
C46 C -0.0047(8) 1.0387(7) 0.7558(6) 0.062(3) Uani 1 1 d . . . . .
C12 C 0.4908(9) 0.7223(8) 0.3649(6) 0.070(3) Uani 1 1 d . . . . .
C41 C 0.0386(7) 1.0076(7) 0.8172(6) 0.058(2) Uani 1 1 d . . . . .
C47 C 0.8571(9) -0.1526(7) 0.5725(7) 0.072(3) Uani 1 1 d . . . . .
C74 C 0.5675(9) -0.0822(8) 0.4462(6) 0.069(3) Uani 1 1 d . . . . .
C57 C 0.8927(18) -0.3854(15) 0.6272(12) 0.052(4) Uani 0.545(14) 1 d . U P B 1
C76 C 0.6225(12) -0.1021(7) 0.2407(7) 0.085(4) Uani 1 1 d . . . . .
C39 C 0.0076(10) 0.7221(8) 0.9817(6) 0.077(3) Uani 1 1 d . . . . .
C62 C 0.7651(9) -0.5606(8) 1.0127(7) 0.077(3) Uani 1 1 d D U . . .
C42 C 0.0295(9) 1.0635(8) 0.8681(7) 0.073(3) Uani 1 1 d . . . . .
C24 C 0.5045(11) 0.7879(7) 0.0196(6) 0.074(3) Uani 1 1 d . . . . .
C48 C 0.8133(9) -0.0710(7) 0.4235(7) 0.077(3) Uani 1 1 d . . . . .
C23 C 0.5959(10) 0.7569(7) 0.0075(6) 0.073(3) Uani 1 1 d . . . . .
C51 C 0.8113(17) -0.3243(16) 0.6289(15) 0.053(5) Uani 0.545(14) 1 d . U P B 1
C40 C 0.0614(10) 0.7787(8) 0.9331(6) 0.073(3) Uani 1 1 d . . . . .
C19 C 0.4547(10) 0.4602(8) 0.1040(6) 0.076(3) Uani 1 1 d . . . . .
C63 C 0.7570(10) -0.6231(10) 0.9777(7) 0.086(3) Uani 1 1 d D U . . .
C28 C 0.3567(8) 0.8591(8) 0.6324(6) 0.066(3) Uani 1 1 d . . . . .
C33 C 0.0745(9) 0.7270(8) 0.6431(6) 0.068(3) Uani 1 1 d . . . . .
C21 C 0.5761(8) 0.6243(7) 0.0929(6) 0.068(3) Uani 1 1 d . . . . .
C15 C 0.4862(10) 0.4479(7) 0.2255(6) 0.072(3) Uani 1 1 d . . . . .
C45 C -0.0536(9) 1.1261(8) 0.7443(7) 0.077(3) Uani 1 1 d . . . . .
C38 C -0.0844(9) 0.7454(8) 0.9880(7) 0.077(3) Uani 1 1 d . . . . .
C78 C 0.7488(10) -0.1839(8) 0.2987(7) 0.082(4) Uani 1 1 d . . . . .
C01W C 0.6178(17) -0.0156(18) 0.1117(15) 0.064(4) Uani 0.553(15) 1 d . U P A 1
C56 C 0.9185(15) -0.4230(14) 0.6959(12) 0.057(4) Uani 0.545(14) 1 d . U P B 1
C43 C -0.0199(11) 1.1499(10) 0.8545(9) 0.088(4) Uani 1 1 d . . . . .
C77 C 0.7081(11) -0.1528(9) 0.2352(7) 0.088(4) Uani 1 1 d . . . . .
C020 C 0.562(2) -0.0748(16) 0.1716(13) 0.058(4) Uani 0.553(15) 1 d . U P A 1
C79 C 0.8451(11) -0.2326(11) 0.2912(8) 0.103(5) Uani 1 1 d . . . . .
C7 C 0.1824(9) 0.6313(9) 0.3893(7) 0.078(3) Uani 1 1 d . . . . .
C18 C 0.4872(12) 0.3737(10) 0.1051(8) 0.096(5) Uani 1 1 d . . . . .
C44 C -0.0603(11) 1.1757(8) 0.7954(8) 0.084(4) Uani 1 1 d . . . . .
C36 C -0.0698(9) 0.8756(9) 0.8985(8) 0.086(4) Uani 1 1 d . . . . .
C87 C 0.4610(18) -0.0384(17) 0.1903(14) 0.065(4) Uani 0.553(15) 1 d . U P A 1
C17 C 0.5199(12) 0.3239(7) 0.1679(7) 0.089(4) Uani 1 1 d . . . . .
C60 C 0.8547(13) -0.5115(10) 0.8870(10) 0.108(4) Uani 1 1 d D U . . .
C58 C 0.955(2) -0.4056(19) 0.5570(18) 0.060(6) Uani 0.545(14) 1 d . U P B 1
C69 C 1.1949(11) -0.4913(10) 0.8056(8) 0.099(4) Uani 1 1 d D U . . .
C16 C 0.5188(13) 0.3598(8) 0.2275(7) 0.092(4) Uani 1 1 d . . . . .
C65 C 0.8293(12) -0.5842(11) 0.8719(11) 0.102(4) Uani 1 1 d D U . . .
C91 C 0.326(2) 0.077(2) 0.2031(17) 0.081(5) Uani 0.553(15) 1 d . U P A 1
C55 C 0.8654(15) -0.3996(12) 0.7627(10) 0.054(4) Uani 0.545(14) 1 d . U P B 1
C67 C 1.0437(11) -0.5335(11) 0.8134(9) 0.099(4) Uani 1 1 d D U . . .
C92 C 0.425(2) 0.049(2) 0.1849(16) 0.072(5) Uani 0.553(15) 1 d . U P A 1
C22 C 0.6339(10) 0.6761(8) 0.0426(8) 0.082(4) Uani 1 1 d . . . . .
F7 F 0.7140(10) -0.6946(10) 1.0318(8) 0.162(5) Uani 1 1 d . U . . .
C64 C 0.7963(12) -0.6390(14) 0.9079(8) 0.108(4) Uani 1 1 d D U . . .
C88 C 0.400(2) -0.0985(17) 0.2150(14) 0.068(5) Uani 0.553(15) 1 d . U P A 1
C70 C 1.1403(12) -0.4101(11) 0.8143(10) 0.111(4) Uani 1 1 d D U . . .
C68 C 1.1392(12) -0.5630(14) 0.8063(11) 0.125(5) Uani 1 1 d D U . . .
C52 C 0.7546(16) -0.3005(15) 0.6920(10) 0.054(4) Uani 0.545(14) 1 d . U P B 1
C89 C 0.311(2) -0.075(2) 0.2333(16) 0.078(5) Uani 0.553(15) 1 d . U P A 1
C37 C -0.1267(12) 0.8205(11) 0.9478(11) 0.117(6) Uani 1 1 d . . . . .
C90 C 0.286(2) 0.019(2) 0.2261(15) 0.080(5) Uani 0.553(15) 1 d . U P A 1
C66 C 1.0036(15) -0.4583(13) 0.8259(11) 0.121(5) Uani 1 1 d D U . . .
C53 C 0.6691(19) -0.2331(19) 0.6887(14) 0.082(7) Uani 0.545(14) 1 d . U P B 1
C54 C 0.7794(15) -0.3371(13) 0.7635(11) 0.062(4) Uani 0.545(14) 1 d . U P B 1
C71 C 1.0537(16) -0.3933(14) 0.8239(13) 0.138(6) Uani 1 1 d D U . . .
C59 C 0.8996(14) -0.4336(12) 0.8382(10) 0.110(4) Uani 1 1 d . U . . .
C61 C 0.8171(12) -0.4976(10) 0.9728(10) 0.114(4) Uani 1 1 d D U . . .
C99 C 0.833(2) -0.344(2) 0.6206(18) 0.054(5) Uani 0.455(14) 1 d . U P B 2
C109 C 0.919(2) -0.3960(19) 0.6061(19) 0.053(5) Uani 0.455(14) 1 d . U P B 2
C103 C 0.9424(18) -0.4556(17) 0.6698(14) 0.056(4) Uani 0.455(14) 1 d . U P B 2
C93 C 0.8941(15) -0.4615(15) 0.7389(12) 0.051(4) Uani 0.455(14) 1 d . U P B 2
C98 C 0.8115(18) -0.4072(14) 0.7549(12) 0.053(4) Uani 0.455(14) 1 d . U P B 2
C102 C 0.7778(18) -0.3491(19) 0.6946(13) 0.057(4) Uani 0.455(14) 1 d . U P B 2
C111 C 0.688(2) -0.283(2) 0.7068(14) 0.067(6) Uani 0.455(14) 1 d . U P B 2
C110 C 0.975(3) -0.388(3) 0.532(2) 0.066(9) Uani 0.455(14) 1 d . U P B 2
C105 C 0.6475(19) 0.0653(17) 0.1330(15) 0.071(5) Uani 0.553(15) 1 d . U P A 1
C104 C 0.6189(19) -0.0293(14) 0.0349(13) 0.069(4) Uani 0.553(15) 1 d . U P A 1
C94 C 0.715(2) 0.096(2) 0.0604(19) 0.083(5) Uani 0.553(15) 1 d . U P A 1
C97 C 0.6708(18) 0.0166(16) -0.0241(13) 0.071(5) Uani 0.553(15) 1 d . U P A 1
F10 F 0.7651(13) 0.1288(14) -0.0710(12) 0.112(6) Uani 0.553(15) 1 d . U P A 1
C96 C 0.7180(19) 0.079(2) -0.0084(16) 0.071(5) Uani 0.553(15) 1 d . U P A 1
C81 C 0.648(2) -0.007(3) 0.1097(19) 0.067(5) Uani 0.447(15) 1 d . U P A 2
C82 C 0.667(2) -0.0204(19) 0.0374(16) 0.069(5) Uani 0.447(15) 1 d . U P A 2
C83 C 0.716(3) 0.038(2) -0.0155(16) 0.068(5) Uani 0.447(15) 1 d . U P A 2
C84 C 0.736(2) 0.106(2) 0.013(2) 0.072(5) Uani 0.447(15) 1 d . U P A 2
C85 C 0.697(2) 0.129(2) 0.0845(17) 0.073(5) Uani 0.447(15) 1 d . U P A 2
F6 F 0.7784(14) 0.1693(16) -0.0388(11) 0.094(6) Uani 0.447(15) 1 d . U P A 2
C86 C 0.676(3) 0.047(3) 0.1180(19) 0.074(5) Uani 0.447(15) 1 d . U P A 2
C80 C 0.602(2) -0.0789(18) 0.1665(15) 0.055(5) Uani 0.447(15) 1 d . U P A 2
C95 C 0.496(3) -0.051(2) 0.1790(16) 0.057(5) Uani 0.447(15) 1 d . U P A 2
C100 C 0.437(2) -0.112(2) 0.1971(17) 0.066(5) Uani 0.447(15) 1 d . U P A 2
C106 C 0.457(2) 0.042(3) 0.174(2) 0.072(6) Uani 0.447(15) 1 d . U P A 2
C101 C 0.346(3) -0.095(2) 0.2163(19) 0.074(6) Uani 0.447(15) 1 d . U P A 2
C107 C 0.358(3) 0.065(3) 0.195(2) 0.078(5) Uani 0.447(15) 1 d . U P A 2
C108 C 0.301(3) -0.019(3) 0.212(2) 0.081(5) Uani 0.447(15) 1 d . U P A 2
F5 F 0.208(2) 0.006(2) 0.2296(18) 0.116(8) Uani 0.447(15) 1 d . U P A 2

loop_
_atom_site_aniso_label
_atom_site_aniso_U_11
_atom_site_aniso_U_22
_atom_site_aniso_U_33
_atom_site_aniso_U_23
_atom_site_aniso_U_13
_atom_site_aniso_U_12
Br3 0.0751(8) 0.0681(7) 0.0607(7) 0.0003(5) -0.0086(5) -0.0146(6)
Br4 0.0799(8) 0.0633(7) 0.0733(7) -0.0072(5) -0.0129(6) -0.0075(6)
Br1 0.1018(10) 0.0567(7) 0.0781(8) 0.0041(5) -0.0143(7) -0.0099(6)
Ni2 0.0712(11) 0.0439(8) 0.0496(9) 0.0126(6) -0.0179(7) -0.0102(7)
Br2 0.0786(10) 0.1512(15) 0.0786(9) 0.0111(9) -0.0218(7) 0.0161(9)
Ni1 0.0794(12) 0.0435(8) 0.0481(9) 0.0038(6) -0.0173(8) 0.0084(8)
F1 0.120(7) 0.073(4) 0.095(5) 0.019(4) 0.000(4) -0.039(4)
N2 0.068(5) 0.032(3) 0.045(4) 0.004(3) -0.015(3) 0.001(3)
N3 0.062(5) 0.044(4) 0.054(4) 0.005(3) -0.015(4) 0.005(4)
F4 0.119(7) 0.093(5) 0.097(5) 0.047(4) -0.018(5) -0.033(5)
N1 0.058(5) 0.045(4) 0.056(5) -0.005(3) -0.014(4) 0.003(3)
N4 0.066(5) 0.052(4) 0.047(4) 0.024(3) -0.018(4) -0.002(4)
C31 0.056(6) 0.049(5) 0.051(5) 0.004(4) -0.018(4) -0.001(4)
C30 0.062(6) 0.043(5) 0.050(5) 0.000(4) -0.012(4) -0.001(4)
C11 0.070(7) 0.035(4) 0.053(5) 0.002(4) -0.016(5) 0.001(4)
C10 0.068(7) 0.044(5) 0.055(6) -0.001(4) -0.013(5) -0.007(4)
F2 0.249(13) 0.046(4) 0.103(6) -0.015(4) -0.011(7) -0.029(5)
C5 0.064(7) 0.045(5) 0.057(6) -0.005(4) -0.018(5) 0.001(4)
C49 0.050(6) 0.049(5) 0.061(6) 0.005(4) -0.009(4) -0.003(4)
F3 0.202(12) 0.068(5) 0.132(8) -0.037(5) -0.021(7) 0.036(6)
C26 0.063(6) 0.038(4) 0.042(5) 0.002(3) -0.018(4) 0.002(4)
C9 0.053(6) 0.050(5) 0.053(5) 0.000(4) -0.019(4) 0.002(4)
C73 0.073(7) 0.032(4) 0.065(6) 0.018(4) -0.029(5) -0.012(4)
C29 0.063(6) 0.038(4) 0.053(5) 0.000(4) -0.013(4) -0.002(4)
C32 0.056(6) 0.050(5) 0.051(5) -0.001(4) -0.018(4) -0.009(4)
C4 0.055(6) 0.044(5) 0.048(5) 0.004(4) -0.015(4) 0.003(4)
C27 0.072(7) 0.033(4) 0.051(5) 0.008(4) -0.022(5) 0.001(4)
C75 0.084(8) 0.049(5) 0.058(6) 0.014(4) -0.023(5) -0.017(5)
F8 0.107(7) 0.176(9) 0.135(7) 0.081(7) -0.048(6) -0.021(6)
C3 0.057(6) 0.041(4) 0.051(5) -0.003(4) -0.014(4) -0.005(4)
C13 0.071(7) 0.047(5) 0.050(5) 0.003(4) -0.018(5) -0.011(4)
C25 0.082(8) 0.048(5) 0.051(5) -0.007(4) -0.018(5) -0.001(5)
C34 0.057(6) 0.059(6) 0.043(5) -0.008(4) -0.007(4) 0.000(4)
C20 0.090(8) 0.046(5) 0.037(4) -0.004(4) -0.016(5) -0.010(5)
C14 0.082(7) 0.049(5) 0.039(5) -0.006(4) -0.011(4) -0.013(5)
C8 0.060(7) 0.057(6) 0.066(6) -0.003(5) -0.020(5) -0.011(5)
C50 0.059(6) 0.042(5) 0.065(6) 0.013(4) -0.014(5) -0.009(4)
C72 0.068(7) 0.050(5) 0.050(5) 0.018(4) -0.019(5) -0.010(5)
C6 0.057(6) 0.056(5) 0.054(6) 0.004(4) -0.019(4) -0.007(4)
C2 0.098(9) 0.051(5) 0.049(5) 0.010(4) -0.019(5) 0.005(5)
C35 0.073(7) 0.055(5) 0.048(5) -0.001(4) -0.020(5) 0.005(5)
C1 0.073(7) 0.031(4) 0.060(6) 0.008(4) -0.009(5) 0.008(4)
F9 0.105(11) 0.125(13) 0.094(10) -0.025(9) -0.034(8) 0.001(10)
C46 0.073(7) 0.048(5) 0.055(6) 0.011(4) -0.013(5) -0.001(5)
C12 0.093(9) 0.065(6) 0.058(6) -0.011(5) -0.016(6) -0.023(6)
C41 0.058(6) 0.052(5) 0.061(6) -0.011(4) 0.002(5) -0.010(4)
C47 0.088(8) 0.044(5) 0.084(8) 0.000(5) -0.031(6) -0.009(5)
C74 0.075(8) 0.064(6) 0.065(6) -0.012(5) -0.019(5) 0.005(5)
C57 0.056(7) 0.047(6) 0.046(7) 0.002(5) -0.012(6) -0.001(6)
C76 0.143(13) 0.039(5) 0.070(8) 0.015(5) -0.037(8) -0.012(7)
C39 0.090(10) 0.070(7) 0.055(6) 0.022(5) -0.013(6) -0.010(6)
C62 0.083(6) 0.076(6) 0.069(6) -0.010(5) -0.013(5) -0.008(5)
C42 0.086(9) 0.068(7) 0.064(7) -0.018(5) -0.001(6) -0.016(6)
C24 0.111(11) 0.051(6) 0.061(6) 0.001(5) -0.030(6) -0.009(6)
C48 0.080(8) 0.048(6) 0.092(8) 0.026(5) -0.017(6) -0.016(5)
C23 0.097(10) 0.053(6) 0.062(6) 0.002(5) -0.010(6) -0.017(6)
C51 0.055(8) 0.048(7) 0.050(7) 0.004(6) -0.014(6) -0.002(6)
C40 0.096(9) 0.059(6) 0.056(6) 0.004(5) -0.022(6) 0.001(6)
C19 0.108(10) 0.066(7) 0.057(6) -0.010(5) -0.025(6) -0.010(6)
C63 0.075(6) 0.090(6) 0.086(6) 0.001(5) -0.019(5) -0.011(5)
C28 0.066(7) 0.067(6) 0.061(6) 0.004(5) -0.005(5) -0.021(5)
C33 0.075(7) 0.079(7) 0.062(6) -0.008(5) -0.022(5) -0.030(6)
C21 0.065(7) 0.055(6) 0.071(7) 0.016(5) -0.008(5) -0.011(5)
C15 0.111(10) 0.052(6) 0.061(6) -0.007(5) -0.035(6) -0.015(6)
C45 0.082(8) 0.054(6) 0.078(8) -0.002(6) -0.008(6) 0.008(5)
C38 0.077(9) 0.072(7) 0.063(7) 0.019(5) -0.002(6) -0.008(6)
C78 0.099(10) 0.067(7) 0.066(7) 0.018(5) -0.016(6) -0.007(6)
C01W 0.062(7) 0.062(6) 0.064(6) 0.005(5) -0.019(6) -0.010(6)
C56 0.062(7) 0.053(6) 0.052(6) -0.002(6) -0.015(6) -0.002(6)
C43 0.096(10) 0.081(9) 0.094(10) -0.046(8) -0.002(8) -0.015(7)
C77 0.115(11) 0.070(7) 0.056(7) 0.028(5) -0.013(6) -0.001(7)
C020 0.062(8) 0.057(6) 0.055(6) -0.002(5) -0.014(7) -0.013(7)
C79 0.086(10) 0.095(10) 0.085(9) 0.024(7) 0.010(7) 0.017(8)
C7 0.067(8) 0.096(9) 0.065(7) -0.005(6) -0.010(5) -0.013(6)
C18 0.137(13) 0.086(9) 0.075(9) -0.035(7) -0.005(8) -0.034(9)
C44 0.112(11) 0.052(6) 0.075(8) -0.013(6) -0.008(7) 0.010(6)
C36 0.057(7) 0.082(8) 0.095(9) 0.037(7) -0.012(6) -0.008(6)
C87 0.065(7) 0.062(6) 0.059(6) 0.005(5) -0.012(6) -0.006(6)
C17 0.150(13) 0.041(6) 0.070(8) -0.010(5) -0.003(8) -0.020(7)
C60 0.111(7) 0.109(7) 0.101(7) 0.016(6) -0.031(6) -0.028(6)
C58 0.063(12) 0.062(11) 0.057(13) -0.004(10) -0.024(10) -0.005(9)
C69 0.097(7) 0.114(7) 0.083(6) 0.018(6) -0.038(6) -0.024(6)
C16 0.157(14) 0.046(6) 0.071(8) 0.005(5) -0.035(8) -0.010(7)
C65 0.100(7) 0.095(7) 0.114(7) -0.019(6) -0.036(6) -0.002(6)
C91 0.081(8) 0.082(8) 0.073(7) 0.002(6) -0.014(7) -0.009(7)
C55 0.056(7) 0.050(6) 0.054(6) 0.006(5) -0.018(6) -0.008(6)
C67 0.105(7) 0.100(7) 0.094(7) -0.018(6) -0.009(6) -0.031(6)
C92 0.069(8) 0.070(7) 0.070(7) 0.000(6) -0.009(7) -0.012(7)
C22 0.084(9) 0.060(7) 0.087(8) 0.009(6) -0.004(7) -0.006(6)
F7 0.141(9) 0.164(9) 0.161(9) 0.040(8) -0.031(7) -0.036(8)
C64 0.101(7) 0.114(8) 0.103(7) -0.006(6) -0.033(6) -0.003(6)
C88 0.067(8) 0.062(7) 0.067(7) 0.009(6) -0.013(7) -0.010(7)
C70 0.101(7) 0.123(8) 0.103(7) 0.014(6) -0.036(6) -0.019(6)
C68 0.143(8) 0.115(8) 0.102(7) 0.005(6) -0.023(7) -0.010(7)
C52 0.056(7) 0.052(7) 0.050(6) 0.003(6) -0.018(6) -0.003(6)
C89 0.079(8) 0.076(8) 0.074(7) 0.001(7) -0.017(6) -0.009(7)
C37 0.095(11) 0.084(9) 0.144(14) 0.060(10) -0.027(10) -0.024(8)
C90 0.082(7) 0.084(8) 0.074(7) -0.009(6) -0.021(6) -0.011(7)
C66 0.134(8) 0.120(7) 0.112(7) -0.008(6) -0.040(6) -0.017(7)
C53 0.083(12) 0.066(11) 0.075(11) -0.001(10) -0.002(10) 0.013(10)
C54 0.066(7) 0.057(6) 0.058(6) 0.003(5) -0.014(6) -0.007(6)
C71 0.135(9) 0.136(8) 0.126(8) 0.012(7) -0.024(7) -0.019(7)
C59 0.124(8) 0.106(7) 0.100(7) -0.006(6) -0.027(6) -0.021(6)
C61 0.121(8) 0.087(7) 0.131(8) -0.019(6) -0.024(7) -0.007(6)
C99 0.055(8) 0.052(8) 0.051(7) -0.007(6) -0.003(6) -0.007(6)
C109 0.053(8) 0.050(7) 0.052(8) 0.001(6) -0.010(6) -0.005(6)
C103 0.060(7) 0.053(7) 0.053(7) -0.010(6) -0.005(6) -0.008(6)
C93 0.055(7) 0.052(7) 0.048(7) -0.012(6) -0.009(6) -0.013(6)
C98 0.055(7) 0.051(7) 0.054(7) -0.004(6) -0.012(6) -0.013(6)
C102 0.059(7) 0.056(7) 0.052(6) -0.008(6) -0.008(6) -0.006(6)
C111 0.077(13) 0.067(12) 0.051(10) -0.009(10) -0.017(10) 0.006(11)
C110 0.062(14) 0.075(14) 0.055(14) 0.003(11) -0.012(11) -0.012(11)
C105 0.071(7) 0.066(7) 0.066(7) 0.000(6) -0.014(6) 0.002(6)
C104 0.067(7) 0.062(7) 0.073(7) 0.000(6) -0.013(6) -0.012(6)
C94 0.082(7) 0.083(7) 0.081(7) -0.002(6) -0.018(6) -0.015(6)
C97 0.065(7) 0.068(7) 0.074(7) 0.000(6) -0.013(6) -0.007(6)
F10 0.101(10) 0.101(10) 0.106(10) 0.044(8) -0.013(8) -0.020(8)
C96 0.074(7) 0.068(8) 0.068(7) 0.001(6) -0.018(6) -0.012(7)
C81 0.069(7) 0.066(7) 0.059(6) 0.003(6) -0.014(6) -0.008(6)
C82 0.074(8) 0.063(7) 0.068(7) -0.010(6) -0.011(6) -0.006(6)
C83 0.076(8) 0.065(8) 0.065(7) -0.014(7) -0.011(6) -0.009(7)
C84 0.075(8) 0.072(8) 0.065(8) -0.008(7) -0.008(7) -0.010(6)
C85 0.075(8) 0.072(8) 0.067(8) -0.010(6) -0.011(6) -0.005(7)
F6 0.082(10) 0.110(12) 0.072(10) 0.010(9) -0.003(8) -0.009(9)
C86 0.075(8) 0.075(8) 0.065(7) 0.003(6) -0.016(6) -0.010(7)
C80 0.057(8) 0.052(7) 0.051(7) 0.001(6) -0.011(7) -0.005(7)
C95 0.060(8) 0.056(7) 0.053(7) -0.001(6) -0.010(6) -0.010(6)
C100 0.067(8) 0.059(7) 0.063(8) 0.002(6) -0.008(7) -0.009(7)
C106 0.071(9) 0.070(8) 0.068(8) -0.001(6) -0.010(7) -0.007(7)
C101 0.074(8) 0.070(8) 0.072(8) 0.000(6) -0.011(7) -0.010(7)
C107 0.074(8) 0.076(7) 0.072(7) 0.003(6) -0.011(7) -0.006(7)
C108 0.080(7) 0.080(8) 0.078(7) -0.005(7) -0.016(6) -0.011(7)
F5 0.096(12) 0.119(14) 0.123(13) 0.007(11) -0.023(10) -0.016(11)

loop_
_atom_type_symbol
_atom_type_description
_atom_type_scat_dispersion_real
_atom_type_scat_dispersion_imag
_atom_type_scat_source
C C 0.0181 0.0091 'International Tables Vol C Tables 4.2.6.8 and 6.1.1.4'
H H 0.0000 0.0000 'International Tables Vol C Tables 4.2.6.8 and 6.1.1.4'
Br Br -0.6763 1.2805 'International Tables Vol C Tables 4.2.6.8 and 6.1.1.4'
F F 0.0727 0.0534 'International Tables Vol C Tables 4.2.6.8 and 6.1.1.4'
N N 0.0311 0.0180 'International Tables Vol C Tables 4.2.6.8 and 6.1.1.4'
Ni Ni -3.0029 0.5091 'International Tables Vol C Tables 4.2.6.8 and 6.1.1.4'

loop_
_geom_angle_atom_site_label_1
_geom_angle_atom_site_label_2
_geom_angle_atom_site_label_3
_geom_angle
_geom_angle_site_symmetry_1
_geom_angle_site_symmetry_3
_geom_angle_publ_flag
Br4 Ni2 Br3 119.01(8) . . ?
N3 Ni2 Br3 109.0(3) . . ?
N3 Ni2 Br4 116.5(2) . . ?
N3 Ni2 N4 80.3(3) . . ?
N4 Ni2 Br3 114.2(3) . . ?
N4 Ni2 Br4 111.7(3) . . ?
Br2 Ni1 Br1 116.69(9) . . ?
N2 Ni1 Br1 110.6(3) . . ?
N2 Ni1 Br2 114.2(3) . . ?
N1 Ni1 Br1 109.9(3) . . ?
N1 Ni1 Br2 119.0(3) . . ?
N1 Ni1 N2 81.2(3) . . ?
C26 N2 Ni1 125.0(5) . . ?
C4 N2 Ni1 113.9(6) . . ?
C4 N2 C26 121.0(7) . . ?
C49 N3 Ni2 113.4(7) . . ?
C49 N3 C51 117.0(13) . . ?
C49 N3 C99 121.6(15) . . ?
C51 N3 Ni2 128.8(12) . . ?
C99 N3 Ni2 124.3(14) . . ?
C5 N1 Ni1 127.5(6) . . ?
C3 N1 Ni1 113.1(6) . . ?
C3 N1 C5 119.4(8) . . ?
C50 N4 Ni2 116.1(6) . . ?
C50 N4 C72 121.1(8) . . ?
C72 N4 Ni2 122.8(7) . . ?
C30 C31 C32 122.0(9) . . ?
C31 C30 C34 122.2(9) . . ?
C29 C30 C31 119.3(9) . . ?
C29 C30 C34 118.5(9) . . ?
C10 C11 C12 118.2(10) . . ?
C5 C11 C10 118.9(9) . . ?
C5 C11 C12 123.0(9) . . ?
C9 C10 C11 119.6(10) . . ?
N1 C5 C6 119.6(9) . . ?
C11 C5 N1 120.0(9) . . ?
C11 C5 C6 120.4(9) . . ?
N3 C49 C50 116.0(9) . . ?
N3 C49 C47 126.3(9) . . ?
C47 C49 C50 117.7(9) . . ?
C32 C26 N2 118.1(8) . . ?
C27 C26 N2 120.4(9) . . ?
C27 C26 C32 121.5(8) . . ?
C10 C9 C13 119.9(9) . . ?
C8 C9 C10 119.9(9) . . ?
C8 C9 C13 120.1(9) . . ?
C75 C73 C74 121.5(10) . . ?
C72 C73 C75 117.6(10) . . ?
C72 C73 C74 120.8(9) . . ?
C30 C29 C27 121.5(9) . . ?
C31 C32 C26 117.3(9) . . ?
C31 C32 C33 121.5(10) . . ?
C26 C32 C33 121.1(9) . . ?
N2 C4 C3 115.0(8) . . ?
N2 C4 C2 126.0(9) . . ?
C2 C4 C3 119.0(8) . . ?
C26 C27 C28 121.1(9) . . ?
C29 C27 C26 118.3(10) . . ?
C29 C27 C28 120.5(9) . . ?
C76 C75 C73 119.5(11) . . ?
N1 C3 C4 116.6(8) . . ?
N1 C3 C1 124.6(9) . . ?
C1 C3 C4 118.7(8) . . ?
C20 C13 C9 112.8(8) . . ?
C20 C13 C14 112.5(9) . . ?
C14 C13 C9 112.9(8) . . ?
C24 C25 C20 119.8(11) . . ?
C35 C34 C30 112.3(8) . . ?
C41 C34 C30 112.2(8) . . ?
C41 C34 C35 111.9(8) . . ?
C25 C20 C13 118.5(10) . . ?
C21 C20 C13 122.7(9) . . ?
C21 C20 C25 118.8(10) . . ?
C19 C14 C13 119.0(9) . . ?
C19 C14 C15 117.6(9) . . ?
C15 C14 C13 123.4(8) . . ?
C6 C8 C9 122.0(10) . . ?
N4 C50 C49 113.8(8) . . ?
N4 C50 C48 126.3(10) . . ?
C48 C50 C49 119.9(10) . . ?
C73 C72 N4 117.7(9) . . ?
C73 C72 C78 122.5(10) . . ?
C78 C72 N4 119.7(10) . . ?
C5 C6 C7 120.2(9) . . ?
C8 C6 C5 119.2(10) . . ?
C8 C6 C7 120.5(10) . . ?
C40 C35 C34 118.8(11) . . ?
C36 C35 C34 122.3(9) . . ?
C36 C35 C40 118.9(11) . . ?
C41 C46 C45 120.8(10) . . ?
C46 C41 C34 122.4(9) . . ?
C42 C41 C34 119.0(10) . . ?
C42 C41 C46 118.2(10) . . ?
C51 C57 C58 124(2) . . ?
C56 C57 C51 116(2) . . ?
C56 C57 C58 120(2) . . ?
C75 C76 C020 114.3(15) . . ?
C75 C76 C80 131.6(17) . . ?
C77 C76 C75 121.9(11) . . ?
C77 C76 C020 123.5(15) . . ?
C77 C76 C80 106.4(16) . . ?
C38 C39 C40 117.9(11) . . ?
C63 C62 C61 116.9(13) . . ?
C41 C42 C43 119.1(12) . . ?
C23 C24 C25 119.7(10) . . ?
F1 C23 C22 117.1(13) . . ?
C24 C23 F1 120.5(11) . . ?
C24 C23 C22 122.3(12) . . ?
C57 C51 N3 114(2) . . ?
C52 C51 N3 120.6(19) . . ?
C52 C51 C57 125(2) . . ?
C35 C40 C39 121.4(13) . . ?
C18 C19 C14 121.3(12) . . ?
C62 C63 F7 110.2(12) . . ?
C62 C63 C64 129.7(15) . . ?
C64 C63 F7 118.7(15) . . ?
C20 C21 C22 120.8(10) . . ?
C16 C15 C14 121.6(10) . . ?
C44 C45 C46 117.9(12) . . ?
F4 C38 C37 118.2(13) . . ?
C39 C38 F4 118.5(11) . . ?
C39 C38 C37 123.2(12) . . ?
C72 C78 C77 118.4(13) . . ?
C72 C78 C79 121.7(12) . . ?
C77 C78 C79 119.6(13) . . ?
C020 C01W C105 119(2) . . ?
C104 C01W C020 113(2) . . ?
C104 C01W C105 126(2) . . ?
C57 C56 C55 122(2) . . ?
C44 C43 C42 120.0(11) . . ?
C76 C77 C78 120.0(13) . . ?
C01W C020 C76 103.6(19) . . ?
C87 C020 C76 117.8(18) . . ?
C87 C020 C01W 116(2) . . ?
C19 C18 C17 119.0(11) . . ?
C45 C44 F3 117.8(13) . . ?
C45 C44 C43 123.9(12) . . ?
C43 C44 F3 118.0(12) . . ?
C35 C36 C37 121.4(12) . . ?
C92 C87 C020 125(2) . . ?
C92 C87 C88 117(2) . . ?
C88 C87 C020 118(2) . . ?
F2 C17 C18 118.6(11) . . ?
C16 C17 F2 119.4(13) . . ?
C16 C17 C18 121.9(11) . . ?
C65 C60 C59 133.8(17) . . ?
C65 C60 C61 112.1(14) . . ?
C59 C60 C61 113.5(12) . . ?
F8 C69 C70 117.3(16) . . ?
F8 C69 C68 130.1(14) . . ?
C70 C69 C68 112.6(15) . . ?
C17 C16 C15 118.5(12) . . ?
C64 C65 C60 133(2) . . ?
C90 C91 C92 114(3) . . ?
C56 C55 C54 121.5(17) . . ?
C56 C55 C59 121.4(18) . . ?
C54 C55 C59 117.0(17) . . ?
C66 C67 C68 125.0(17) . . ?
C87 C92 C91 120(3) . . ?
C23 C22 C21 118.5(13) . . ?
C65 C64 C63 114.5(19) . . ?
C89 C88 C87 124(2) . . ?
C71 C70 C69 126.5(19) . . ?
C67 C68 C69 114.7(16) . . ?
C51 C52 C53 122.0(19) . . ?
C51 C52 C54 120(2) . . ?
C54 C52 C53 118(2) . . ?
C88 C89 C90 112(3) . . ?
C38 C37 C36 117.1(15) . . ?
F9 C90 C89 112(3) . . ?
C91 C90 F9 115(3) . . ?
C91 C90 C89 133(3) . . ?
C67 C66 C71 120(2) . . ?
C67 C66 C59 121.8(17) . . ?
C71 C66 C59 118.1(19) . . ?
C52 C54 C55 115.4(18) . . ?
C70 C71 C66 121(2) . . ?
C60 C59 C55 113.8(15) . . ?
C60 C59 C93 97.3(13) . . ?
C66 C59 C60 110.8(16) . . ?
C66 C59 C55 110.6(16) . . ?
C66 C59 C93 92.0(13) . . ?
C62 C61 C60 112.8(13) . . ?
C109 C99 N3 120(2) . . ?
C109 C99 C102 122(3) . . ?
C102 C99 N3 118(2) . . ?
C99 C109 C103 112(3) . . ?
C99 C109 C110 122(3) . . ?
C103 C109 C110 126(3) . . ?
C93 C103 C109 127(3) . . ?
C103 C93 C59 139.3(19) . . ?
C103 C93 C98 121(2) . . ?
C98 C93 C59 77.7(15) . . ?
C93 C98 C102 117(2) . . ?
C99 C102 C111 119(2) . . ?
C98 C102 C99 120(3) . . ?
C98 C102 C111 121(2) . . ?
C01W C105 C94 102(2) . . ?
C97 C104 C01W 119(2) . . ?
C96 C94 C105 126(3) . . ?
C104 C97 C96 118(2) . . ?
C94 C96 C97 125(2) . . ?
C94 C96 F10 120(3) . . ?
F10 C96 C97 116(3) . . ?
C82 C81 C80 115(3) . . ?
C86 C81 C82 114(4) . . ?
C86 C81 C80 131(4) . . ?
C81 C82 C83 118(3) . . ?
C84 C83 C82 114(3) . . ?
C83 C84 C85 126(3) . . ?
C83 C84 F6 116(3) . . ?
F6 C84 C85 116(3) . . ?
C86 C85 C84 96(3) . . ?
C81 C86 C85 143(4) . . ?
C76 C80 C81 120(3) . . ?
C76 C80 C95 104(2) . . ?
C81 C80 C95 111(2) . . ?
C100 C95 C80 123(3) . . ?
C100 C95 C106 119(3) . . ?
C106 C95 C80 119(3) . . ?
C101 C100 C95 127(3) . . ?
C95 C106 C107 117(3) . . ?
C108 C101 C100 123(4) . . ?
C106 C107 C108 116(3) . . ?
C101 C108 C107 118(4) . . ?
C101 C108 F5 128(4) . . ?
F5 C108 C107 114(3) . . ?

loop_
_geom_bond_atom_site_label_1
_geom_bond_atom_site_label_2
_geom_bond_distance
_geom_bond_site_symmetry_2
_geom_bond_publ_flag
Br3 Ni2 2.353(2) . ?
Br4 Ni2 2.347(2) . ?
Br1 Ni1 2.338(2) . ?
Ni2 N3 2.006(9) . ?
Ni2 N4 2.024(8) . ?
Br2 Ni1 2.317(2) . ?
Ni1 N2 2.019(7) . ?
Ni1 N1 2.007(8) . ?
F1 C23 1.359(14) . ?
N2 C26 1.415(12) . ?
N2 C4 1.286(12) . ?
N3 C49 1.312(13) . ?
N3 C51 1.42(3) . ?
N3 C99 1.51(4) . ?
F4 C38 1.363(14) . ?
N1 C5 1.413(13) . ?
N1 C3 1.291(12) . ?
N4 C50 1.259(14) . ?
N4 C72 1.467(12) . ?
C31 C30 1.384(15) . ?
C31 C32 1.396(14) . ?
C30 C29 1.381(15) . ?
C30 C34 1.535(13) . ?
C11 C10 1.419(14) . ?
C11 C5 1.387(16) . ?
C11 C12 1.484(17) . ?
C10 C9 1.400(15) . ?
F2 C17 1.370(15) . ?
C5 C6 1.416(15) . ?
C49 C50 1.513(15) . ?
C49 C47 1.510(16) . ?
F3 C44 1.381(15) . ?
C26 C32 1.408(15) . ?
C26 C27 1.406(14) . ?
C9 C13 1.546(14) . ?
C9 C8 1.367(15) . ?
C73 C75 1.440(14) . ?
C73 C72 1.376(15) . ?
C73 C74 1.503(16) . ?
C29 C27 1.389(14) . ?
C32 C33 1.499(15) . ?
C4 C3 1.498(14) . ?
C4 C2 1.487(13) . ?
C27 C28 1.517(16) . ?
C75 C76 1.374(18) . ?
F8 C69 1.326(19) . ?
C3 C1 1.494(13) . ?
C13 C20 1.506(15) . ?
C13 C14 1.513(14) . ?
C25 C20 1.410(14) . ?
C25 C24 1.385(18) . ?
C34 C35 1.534(16) . ?
C34 C41 1.532(15) . ?
C20 C21 1.383(17) . ?
C14 C19 1.383(15) . ?
C14 C15 1.395(15) . ?
C8 C6 1.363(15) . ?
C50 C48 1.487(14) . ?
C72 C78 1.401(18) . ?
C6 C7 1.523(17) . ?
C35 C40 1.381(15) . ?
C35 C36 1.357(17) . ?
F9 C90 1.39(4) . ?
C46 C41 1.390(16) . ?
C46 C45 1.413(15) . ?
C41 C42 1.384(15) . ?
C57 C51 1.40(3) . ?
C57 C56 1.40(3) . ?
C57 C58 1.50(4) . ?
C76 C77 1.37(2) . ?
C76 C020 1.67(3) . ?
C76 C80 1.44(3) . ?
C39 C40 1.392(18) . ?
C39 C38 1.354(19) . ?
C62 C63 1.320(19) . ?
C62 C61 1.388(10) . ?
C42 C43 1.41(2) . ?
C24 C23 1.36(2) . ?
C23 C22 1.372(18) . ?
C51 C52 1.37(3) . ?
C19 C18 1.34(2) . ?
C63 F7 1.506(19) . ?
C63 C64 1.365(10) . ?
C21 C22 1.397(17) . ?
C15 C16 1.361(17) . ?
C45 C44 1.322(19) . ?
C38 C37 1.375(19) . ?
C78 C77 1.401(19) . ?
C78 C79 1.49(2) . ?
C01W C020 1.53(3) . ?
C01W C105 1.57(4) . ?
C01W C104 1.49(4) . ?
C56 C55 1.41(3) . ?
C43 C44 1.32(2) . ?
C020 C87 1.51(4) . ?
C18 C17 1.39(2) . ?
C36 C37 1.41(2) . ?
C87 C92 1.35(4) . ?
C87 C88 1.40(4) . ?
C17 C16 1.340(19) . ?
C60 C65 1.370(10) . ?
C60 C59 1.55(2) . ?
C60 C61 1.63(3) . ?
C69 C70 1.386(10) . ?
C69 C68 1.53(3) . ?
C65 C64 1.12(2) . ?
C91 C92 1.46(4) . ?
C91 C90 1.15(4) . ?
C55 C54 1.46(3) . ?
C55 C59 1.56(3) . ?
C67 C68 1.414(10) . ?
C67 C66 1.25(2) . ?
C88 C89 1.32(4) . ?
C70 C71 1.27(3) . ?
C52 C53 1.50(3) . ?
C52 C54 1.44(3) . ?
C89 C90 1.43(4) . ?
C66 C71 1.380(10) . ?
C66 C59 1.52(3) . ?
C59 C93 2.01(3) . ?
C99 C109 1.39(4) . ?
C99 C102 1.46(4) . ?
C109 C103 1.42(4) . ?
C109 C110 1.46(4) . ?
C103 C93 1.34(3) . ?
C93 C98 1.37(3) . ?
C98 C102 1.41(4) . ?
C102 C111 1.54(4) . ?
C105 C94 1.58(4) . ?
C104 C97 1.38(3) . ?
C94 C96 1.36(5) . ?
C97 C96 1.43(4) . ?
F10 C96 1.41(3) . ?
C81 C82 1.37(5) . ?
C81 C86 1.06(5) . ?
C81 C80 1.56(4) . ?
C82 C83 1.41(5) . ?
C83 C84 1.38(5) . ?
C84 C85 1.43(5) . ?
C84 F6 1.40(4) . ?
C85 C86 1.38(5) . ?
C80 C95 1.56(4) . ?
C95 C100 1.38(4) . ?
C95 C106 1.45(5) . ?
C100 C101 1.33(5) . ?
C106 C107 1.46(5) . ?
C101 C108 1.24(6) . ?
C107 C108 1.66(6) . ?
C108 F5 1.38(5) . ?

loop_
_geom_torsion_atom_site_label_1
_geom_torsion_atom_site_label_2
_geom_torsion_atom_site_label_3
_geom_torsion_atom_site_label_4
_geom_torsion
_geom_torsion_site_symmetry_1
_geom_torsion_site_symmetry_2
_geom_torsion_site_symmetry_3
_geom_torsion_site_symmetry_4
_geom_torsion_publ_flag
Ni2 N3 C49 C50 -4.2(11) . . . . ?
Ni2 N3 C49 C47 174.0(9) . . . . ?
Ni2 N3 C51 C57 91(2) . . . . ?
Ni2 N3 C51 C52 -92(2) . . . . ?
Ni2 N3 C99 C109 85(3) . . . . ?
Ni2 N3 C99 C102 -92(2) . . . . ?
Ni2 N4 C50 C49 -5.1(12) . . . . ?
Ni2 N4 C50 C48 174.1(9) . . . . ?
Ni2 N4 C72 C73 93.0(10) . . . . ?
Ni2 N4 C72 C78 -83.4(12) . . . . ?
Ni1 N2 C26 C32 86.9(9) . . . . ?
Ni1 N2 C26 C27 -94.1(9) . . . . ?
Ni1 N2 C4 C3 1.2(11) . . . . ?
Ni1 N2 C4 C2 -178.9(9) . . . . ?
Ni1 N1 C5 C11 95.6(10) . . . . ?
Ni1 N1 C5 C6 -84.2(11) . . . . ?
Ni1 N1 C3 C4 4.7(11) . . . . ?
Ni1 N1 C3 C1 -175.9(8) . . . . ?
F1 C23 C22 C21 -178.8(12) . . . . ?
N2 C26 C32 C31 -178.5(8) . . . . ?
N2 C26 C32 C33 4.3(13) . . . . ?
N2 C26 C27 C29 178.2(7) . . . . ?
N2 C26 C27 C28 -2.0(12) . . . . ?
N2 C4 C3 N1 -4.1(14) . . . . ?
N2 C4 C3 C1 176.5(9) . . . . ?
N3 C49 C50 N4 6.3(14) . . . . ?
N3 C49 C50 C48 -172.9(10) . . . . ?
N3 C51 C52 C53 3(4) . . . . ?
N3 C51 C52 C54 -174(2) . . . . ?
N3 C99 C109 C103 -174(2) . . . . ?
N3 C99 C109 C110 6(5) . . . . ?
N3 C99 C102 C98 178(2) . . . . ?
N3 C99 C102 C111 -9(4) . . . . ?
F4 C38 C37 C36 -179.9(15) . . . . ?
N1 C5 C6 C8 -179.9(9) . . . . ?
N1 C5 C6 C7 -3.8(14) . . . . ?
N4 C72 C78 C77 175.0(11) . . . . ?
N4 C72 C78 C79 -10.9(18) . . . . ?
C31 C30 C29 C27 -1.6(14) . . . . ?
C31 C30 C34 C35 33.0(12) . . . . ?
C31 C30 C34 C41 -94.1(11) . . . . ?
C30 C31 C32 C26 -1.6(13) . . . . ?
C30 C31 C32 C33 175.5(9) . . . . ?
C30 C29 C27 C26 2.4(13) . . . . ?
C30 C29 C27 C28 -177.5(9) . . . . ?
C30 C34 C35 C40 77.5(12) . . . . ?
C30 C34 C35 C36 -103.8(13) . . . . ?
C30 C34 C41 C46 32.8(14) . . . . ?
C30 C34 C41 C42 -154.4(10) . . . . ?
C11 C10 C9 C13 -179.2(8) . . . . ?
C11 C10 C9 C8 -2.4(14) . . . . ?
C11 C5 C6 C8 0.3(14) . . . . ?
C11 C5 C6 C7 176.4(10) . . . . ?
C10 C11 C5 N1 -179.4(8) . . . . ?
C10 C11 C5 C6 0.4(13) . . . . ?
C10 C9 C13 C20 -33.7(12) . . . . ?
C10 C9 C13 C14 95.2(11) . . . . ?
C10 C9 C8 C6 3.2(15) . . . . ?
F2 C17 C16 C15 179.2(16) . . . . ?
C5 N1 C3 C4 -178.5(9) . . . . ?
C5 N1 C3 C1 0.9(15) . . . . ?
C5 C11 C10 C9 0.7(13) . . . . ?
C49 N3 C51 C57 -100(2) . . . . ?
C49 N3 C51 C52 77(3) . . . . ?
C49 N3 C99 C109 -85(3) . . . . ?
C49 N3 C99 C102 99(3) . . . . ?
C26 N2 C4 C3 177.0(9) . . . . ?
C26 N2 C4 C2 -3.2(16) . . . . ?
C9 C13 C20 C25 -78.7(11) . . . . ?
C9 C13 C20 C21 99.3(11) . . . . ?
C9 C13 C14 C19 161.3(11) . . . . ?
C9 C13 C14 C15 -22.6(16) . . . . ?
C9 C8 C6 C5 -2.1(15) . . . . ?
C9 C8 C6 C7 -178.2(10) . . . . ?
C73 C75 C76 C77 -2.4(18) . . . . ?
C73 C75 C76 C020 171.1(12) . . . . ?
C73 C75 C76 C80 -177.1(19) . . . . ?
C73 C72 C78 C77 -1.2(19) . . . . ?
C73 C72 C78 C79 172.9(12) . . . . ?
C29 C30 C34 C35 -146.9(9) . . . . ?
C29 C30 C34 C41 86.0(11) . . . . ?
C32 C31 C30 C29 1.3(14) . . . . ?
C32 C31 C30 C34 -178.7(9) . . . . ?
C32 C26 C27 C29 -2.8(12) . . . . ?
C32 C26 C27 C28 177.1(9) . . . . ?
C4 N2 C26 C32 -88.4(11) . . . . ?
C4 N2 C26 C27 90.7(11) . . . . ?
C27 C26 C32 C31 2.4(13) . . . . ?
C27 C26 C32 C33 -174.8(9) . . . . ?
C75 C73 C72 N4 -175.0(9) . . . . ?
C75 C73 C72 C78 1.3(15) . . . . ?
C75 C76 C77 C78 2(2) . . . . ?
C75 C76 C020 C01W 121.2(18) . . . . ?
C75 C76 C020 C87 -8(2) . . . . ?
C75 C76 C80 C81 101(3) . . . . ?
C75 C76 C80 C95 -23(3) . . . . ?
F8 C69 C70 C71 -177.8(19) . . . . ?
F8 C69 C68 C67 -178.8(15) . . . . ?
C3 N1 C5 C11 -80.7(12) . . . . ?
C3 N1 C5 C6 99.5(11) . . . . ?
C13 C9 C8 C6 179.9(9) . . . . ?
C13 C20 C21 C22 179.1(11) . . . . ?
C13 C14 C19 C18 178.0(14) . . . . ?
C13 C14 C15 C16 -178.3(14) . . . . ?
C25 C20 C21 C22 -2.8(17) . . . . ?
C25 C24 C23 F1 179.4(10) . . . . ?
C25 C24 C23 C22 1.0(19) . . . . ?
C34 C30 C29 C27 178.3(8) . . . . ?
C34 C35 C40 C39 -177.3(10) . . . . ?
C34 C35 C36 C37 178.1(15) . . . . ?
C34 C41 C42 C43 -175.4(11) . . . . ?
C20 C13 C14 C19 -69.8(14) . . . . ?
C20 C13 C14 C15 106.4(12) . . . . ?
C20 C25 C24 C23 -2.5(16) . . . . ?
C20 C21 C22 C23 1(2) . . . . ?
C14 C13 C20 C25 152.3(9) . . . . ?
C14 C13 C20 C21 -29.7(13) . . . . ?
C14 C19 C18 C17 -1(2) . . . . ?
C14 C15 C16 C17 2(2) . . . . ?
C8 C9 C13 C20 149.6(10) . . . . ?
C8 C9 C13 C14 -81.6(12) . . . . ?
C50 N4 C72 C73 -88.4(13) . . . . ?
C50 N4 C72 C78 95.2(13) . . . . ?
C72 N4 C50 C49 176.2(9) . . . . ?
C72 N4 C50 C48 -4.6(17) . . . . ?
C72 C73 C75 C76 0.5(15) . . . . ?
C72 C78 C77 C76 -1(2) . . . . ?
C2 C4 C3 N1 176.1(10) . . . . ?
C2 C4 C3 C1 -3.3(15) . . . . ?
C35 C34 C41 C46 -94.5(11) . . . . ?
C35 C34 C41 C42 78.3(12) . . . . ?
C35 C36 C37 C38 2(3) . . . . ?
C46 C41 C42 C43 -2.3(17) . . . . ?
C46 C45 C44 F3 177.6(14) . . . . ?
C46 C45 C44 C43 4(2) . . . . ?
C12 C11 C10 C9 -179.6(9) . . . . ?
C12 C11 C5 N1 0.9(14) . . . . ?
C12 C11 C5 C6 -179.3(9) . . . . ?
C41 C34 C35 C40 -155.2(10) . . . . ?
C41 C34 C35 C36 23.5(15) . . . . ?
C41 C46 C45 C44 -3.0(19) . . . . ?
C41 C42 C43 C44 3(2) . . . . ?
C47 C49 C50 N4 -172.1(10) . . . . ?
C47 C49 C50 C48 8.7(15) . . . . ?
C74 C73 C75 C76 179.1(11) . . . . ?
C74 C73 C72 N4 6.4(14) . . . . ?
C74 C73 C72 C78 -177.3(11) . . . . ?
C57 C51 C52 C53 179(2) . . . . ?
C57 C51 C52 C54 2(4) . . . . ?
C57 C56 C55 C54 2(3) . . . . ?
C57 C56 C55 C59 -173(2) . . . . ?
C76 C020 C87 C92 94(3) . . . . ?
C76 C020 C87 C88 -86(3) . . . . ?
C76 C80 C95 C100 -81(3) . . . . ?
C76 C80 C95 C106 97(3) . . . . ?
C39 C38 C37 C36 -1(3) . . . . ?
C62 C63 C64 C65 -13(3) . . . . ?
C42 C43 C44 F3 -177.7(14) . . . . ?
C42 C43 C44 C45 -4(2) . . . . ?
C24 C25 C20 C13 -178.5(9) . . . . ?
C24 C25 C20 C21 3.4(15) . . . . ?
C24 C23 C22 C21 0(2) . . . . ?
C51 N3 C49 C50 -175.3(13) . . . . ?
C51 N3 C49 C47 2.9(18) . . . . ?
C51 C57 C56 C55 -1(3) . . . . ?
C51 C52 C54 C55 -1(3) . . . . ?
C40 C35 C36 C37 -3(2) . . . . ?
C40 C39 C38 F4 -179.4(12) . . . . ?
C40 C39 C38 C37 2(2) . . . . ?
C19 C14 C15 C16 -2(2) . . . . ?
C19 C18 C17 F2 -179.6(15) . . . . ?
C19 C18 C17 C16 1(3) . . . . ?
C63 C62 C61 C60 3(2) . . . . ?
C15 C14 C19 C18 2(2) . . . . ?
C45 C46 C41 C34 175.2(11) . . . . ?
C45 C46 C41 C42 2.4(17) . . . . ?
C38 C39 C40 C35 -3.1(19) . . . . ?
C01W C020 C87 C92 -29(4) . . . . ?
C01W C020 C87 C88 151(2) . . . . ?
C01W C105 C94 C96 21(4) . . . . ?
C01W C104 C97 C96 -3(3) . . . . ?
C56 C57 C51 N3 175(2) . . . . ?
C56 C57 C51 C52 -2(4) . . . . ?
C56 C55 C54 C52 -1(3) . . . . ?
C56 C55 C59 C60 -102(2) . . . . ?
C56 C55 C59 C66 23(3) . . . . ?
C77 C76 C020 C01W -65(2) . . . . ?
C77 C76 C020 C87 165.4(18) . . . . ?
C77 C76 C80 C81 -75(3) . . . . ?
C77 C76 C80 C95 161.3(18) . . . . ?
C020 C76 C77 C78 -170.4(15) . . . . ?
C020 C01W C105 C94 171(2) . . . . ?
C020 C01W C104 C97 -177(2) . . . . ?
C020 C87 C92 C91 179(3) . . . . ?
C020 C87 C88 C89 180(3) . . . . ?
C79 C78 C77 C76 -174.9(14) . . . . ?
C18 C17 C16 C15 -1(3) . . . . ?
C36 C35 C40 C39 4.0(18) . . . . ?
C87 C88 C89 C90 -1(4) . . . . ?
C60 C65 C64 C63 15(3) . . . . ?
C58 C57 C51 N3 0(4) . . . . ?
C58 C57 C51 C52 -176(3) . . . . ?
C58 C57 C56 C55 174(2) . . . . ?
C69 C70 C71 C66 -1(3) . . . . ?
C65 C60 C59 C55 38(3) . . . . ?
C65 C60 C59 C66 -87(2) . . . . ?
C65 C60 C59 C93 8(3) . . . . ?
C65 C60 C61 C62 -1(2) . . . . ?
C67 C66 C71 C70 -5(3) . . . . ?
C67 C66 C59 C60 41(2) . . . . ?
C67 C66 C59 C55 -86(2) . . . . ?
C67 C66 C59 C93 -58(2) . . . . ?
C92 C87 C88 C89 0(4) . . . . ?
C92 C91 C90 F9 177(2) . . . . ?
C92 C91 C90 C89 -8(5) . . . . ?
F7 C63 C64 C65 -177.4(16) . . . . ?
C88 C87 C92 C91 -1(4) . . . . ?
C88 C89 C90 F9 -179(2) . . . . ?
C88 C89 C90 C91 6(5) . . . . ?
C70 C69 C68 C67 2(2) . . . . ?
C68 C69 C70 C71 2(3) . . . . ?
C68 C67 C66 C71 9(3) . . . . ?
C68 C67 C66 C59 -175.7(17) . . . . ?
C90 C91 C92 C87 5(4) . . . . ?
C66 C67 C68 C69 -7(3) . . . . ?
C53 C52 C54 C55 -178(2) . . . . ?
C54 C55 C59 C60 82(2) . . . . ?
C54 C55 C59 C66 -152.2(18) . . . . ?
C71 C66 C59 C60 -143.5(19) . . . . ?
C71 C66 C59 C55 89(2) . . . . ?
C71 C66 C59 C93 118.0(19) . . . . ?
C59 C60 C65 C64 -179(2) . . . . ?
C59 C60 C61 C62 170.8(16) . . . . ?
C59 C55 C54 C52 174.1(18) . . . . ?
C59 C66 C71 C70 179.6(19) . . . . ?
C59 C93 C98 C102 144(2) . . . . ?
C61 C62 C63 F7 169.6(14) . . . . ?
C61 C62 C63 C64 4(2) . . . . ?
C61 C60 C65 C64 -9(3) . . . . ?
C61 C60 C59 C55 -131.8(16) . . . . ?
C61 C60 C59 C66 102.8(17) . . . . ?
C61 C60 C59 C93 -162.2(14) . . . . ?
C99 N3 C49 C50 166.6(15) . . . . ?
C99 N3 C49 C47 -15(2) . . . . ?
C99 C109 C103 C93 -4(4) . . . . ?
C109 C99 C102 C98 2(4) . . . . ?
C109 C99 C102 C111 175(3) . . . . ?
C109 C103 C93 C59 -108(3) . . . . ?
C109 C103 C93 C98 1(4) . . . . ?
C103 C93 C98 C102 4(3) . . . . ?
C93 C98 C102 C99 -5(4) . . . . ?
C93 C98 C102 C111 -178(2) . . . . ?
C102 C99 C109 C103 2(4) . . . . ?
C102 C99 C109 C110 -178(3) . . . . ?
C110 C109 C103 C93 177(3) . . . . ?
C105 C01W C020 C76 -52(3) . . . . ?
C105 C01W C020 C87 79(3) . . . . ?
C105 C01W C104 C97 18(4) . . . . ?
C105 C94 C96 C97 -12(5) . . . . ?
C105 C94 C96 F10 164(2) . . . . ?
C104 C01W C020 C76 142.1(19) . . . . ?
C104 C01W C020 C87 -87(3) . . . . ?
C104 C01W C105 C94 -25(3) . . . . ?
C104 C97 C96 C94 0(4) . . . . ?
C104 C97 C96 F10 -176(2) . . . . ?
C81 C82 C83 C84 -3(5) . . . . ?
C81 C80 C95 C100 150(3) . . . . ?
C81 C80 C95 C106 -32(4) . . . . ?
C82 C81 C86 C85 32(8) . . . . ?
C82 C81 C80 C76 146(3) . . . . ?
C82 C81 C80 C95 -93(3) . . . . ?
C82 C83 C84 C85 -12(5) . . . . ?
C82 C83 C84 F6 -176(3) . . . . ?
C83 C84 C85 C86 24(4) . . . . ?
C84 C85 C86 C81 -41(7) . . . . ?
F6 C84 C85 C86 -172(3) . . . . ?
C86 C81 C82 C83 -1(5) . . . . ?
C86 C81 C80 C76 -26(6) . . . . ?
C86 C81 C80 C95 95(5) . . . . ?
C80 C76 C77 C78 178.3(17) . . . . ?
C80 C81 C82 C83 -175(3) . . . . ?
C80 C81 C86 C85 -156(5) . . . . ?
C80 C95 C100 C101 172(3) . . . . ?
C80 C95 C106 C107 -173(3) . . . . ?
C95 C100 C101 C108 8(6) . . . . ?
C95 C106 C107 C108 -7(5) . . . . ?
C100 C95 C106 C107 5(5) . . . . ?
C100 C101 C108 C107 -10(6) . . . . ?
C100 C101 C108 F5 179(4) . . . . ?
C106 C95 C100 C101 -5(5) . . . . ?
C106 C107 C108 C101 10(5) . . . . ?
C106 C107 C108 F5 -178(3) . . . . ?
